data_4034113
loop_
_publ_author_name
'Kaleta, Ji\<r\'i'
'Bastien, Guillaume'
'Wen, Jin'
'Dra\<c\'insk\'y, Martin'
'Tortorici, Edward'
'C\'isa\<rov\'a, Ivana'
'Beale, Paul D.'
'Rogers, Charles T.'
'Michl, Josef'

_publ_section_title
;
 Bulk Inclusions of Double Pyridazine Molecular Rotors in Hexagonal Tris(
 o-phenylene)cyclotriphosphazene.
;
_journal_issue 13
_journal_name_full 'The Journal of organic chemistry'
_journal_page_first 8449
_journal_page_last 8467
_journal_paper_doi 10.1021/acs.joc.9b00553
_journal_volume 84
_journal_year 2019
_chemical_absolute_configuration unk
_chemical_compound_source 'Synthesized by Dr. Jiri Kaleta'
_chemical_formula_moiety 'C13 H8'
_chemical_formula_sum 'C13 H8'
_chemical_formula_weight 164.19
_space_group_crystal_system tetragonal
_space_group_IT_number 106
_space_group_name_Hall 'P 4c -2ab'
_space_group_name_H-M_alt 'P 42 b c'
_atom_sites_solution_hydrogens mixed
_atom_sites_solution_primary direct
_audit_creation_method SHELXL-2014/7
_cell_angle_alpha 90
_cell_angle_beta 90
_cell_angle_gamma 90
_cell_formula_units_Z 8
_cell_length_a 10.9366(4)
_cell_length_b 10.9366(4)
_cell_length_c 17.1631(8)
_cell_measurement_reflns_used 2794
_cell_measurement_temperature 150(2)
_cell_measurement_theta_max 69.4672
_cell_measurement_theta_min 7.7120
_cell_volume 2052.86(14)
_computing_cell_refinement 'SAINT V8.37A (Bruker AXS Inc., 2015)'
_computing_data_collection 'Bruker Instrument Service vV6.2.1'
_computing_data_reduction 'SAINT V8.37A (Bruker AXS Inc., 2015)'
_computing_structure_refinement 'SHELXL-2014/7 (Sheldrick, 2014)'
_computing_structure_solution 'XT, VERSION 2014/5'
_diffrn_ambient_temperature 150(2)
_diffrn_detector_area_resol_mean 10.4167
_diffrn_measured_fraction_theta_full 0.997
_diffrn_measured_fraction_theta_max 0.997
_diffrn_measurement_device_type 'Bruker D8 VENTURE Kappa Duo PHOTON 100 CMOS'
_diffrn_measurement_method '\f and \w scans'
_diffrn_radiation_monochromator 'Helios Cu  multilayer optic'
_diffrn_radiation_type CuK\a
_diffrn_radiation_wavelength 1.54178
_diffrn_reflns_av_R_equivalents 0.0801
_diffrn_reflns_av_unetI/netI 0.0742
_diffrn_reflns_Laue_measured_fraction_full 0.997
_diffrn_reflns_Laue_measured_fraction_max 0.997
_diffrn_reflns_limit_h_max 13
_diffrn_reflns_limit_h_min -10
_diffrn_reflns_limit_k_max 13
_diffrn_reflns_limit_k_min -13
_diffrn_reflns_limit_l_max 20
_diffrn_reflns_limit_l_min -20
_diffrn_reflns_number 10924
_diffrn_reflns_point_group_measured_fraction_full 0.988
_diffrn_reflns_point_group_measured_fraction_max 0.988
_diffrn_reflns_theta_full 67.679
_diffrn_reflns_theta_max 69.658
_diffrn_reflns_theta_min 5.721
_diffrn_source 'I\mS  micro-focus sealed tube'
_exptl_absorpt_coefficient_mu 0.457
_exptl_absorpt_correction_T_max 0.99
_exptl_absorpt_correction_T_min 0.80
_exptl_absorpt_correction_type multi-scan
_exptl_absorpt_process_details
;
SADABS-2014/5 - Bruker AXS area detector scaling and absorption correction
;
_exptl_crystal_colour colourless
_exptl_crystal_density_diffrn 1.063
_exptl_crystal_description plate_thin
_exptl_crystal_F_000 688
_exptl_crystal_size_max 0.280
_exptl_crystal_size_mid 0.254
_exptl_crystal_size_min 0.032
_refine_diff_density_max 0.582
_refine_diff_density_min -0.180
_refine_diff_density_rms 0.058
_refine_ls_abs_structure_details
;
 Flack x determined using 530 quotients [(I+)-(I-)]/[(I+)+(I-)]
 (Parsons, Flack and Wagner, Acta Cryst. B69 (2013) 249-259).
;
_refine_ls_abs_structure_Flack -4.6(10)
_refine_ls_extinction_method none
_refine_ls_goodness_of_fit_ref 1.014
_refine_ls_hydrogen_treatment constr
_refine_ls_matrix_type full
_refine_ls_number_parameters 146
_refine_ls_number_reflns 1920
_refine_ls_number_restraints 2
_refine_ls_restrained_S_all 1.055
_refine_ls_R_factor_all 0.1141
_refine_ls_R_factor_gt 0.0931
_refine_ls_shift/su_max 0.000
_refine_ls_shift/su_mean 0.000
_refine_ls_structure_factor_coef Fsqd
_refine_ls_weighting_details 'w=1/[\s^2^(Fo^2^)+(0.1867P)^2^] where P=(Fo^2^+2Fc^2^)/3'
_refine_ls_weighting_scheme calc
_refine_ls_wR_factor_gt 0.2256
_refine_ls_wR_factor_ref 0.2510
_reflns_Friedel_coverage 0.910
_reflns_Friedel_fraction_full 0.979
_reflns_Friedel_fraction_max 0.979
_reflns_number_gt 1408
_reflns_number_total 1920
_reflns_threshold_expression 'I > 2\s(I)'
_cod_data_source_file jo9b00553_si_007.cif
_cod_data_source_block 18_JK716
_cod_original_cell_volume 2052.86(18)
_cod_database_code 4034113
_shelx_shelxl_version_number 2014/7
_shelx_space_group_comment
;
The symmetry employed for this shelxl refinement is uniquely defined
by the following loop, which should always be used as a source of
symmetry information in preference to the above space-group names.
They are only intended as comments.
;
_shelx_estimated_absorpt_t_min 0.883
_shelx_estimated_absorpt_t_max 0.986

loop_
_space_group_symop_operation_xyz
'x, y, z'
'-x, -y, z'
'-y, x, z+1/2'
'y, -x, z+1/2'
'x+1/2, -y+1/2, z'
'-x+1/2, y+1/2, z'
'-y+1/2, -x+1/2, z+1/2'
'y+1/2, x+1/2, z+1/2'

loop_
_atom_site_label
_atom_site_type_symbol
_atom_site_fract_x
_atom_site_fract_y
_atom_site_fract_z
_atom_site_U_iso_or_equiv
_atom_site_adp_type
_atom_site_occupancy
_atom_site_site_symmetry_order
_atom_site_calc_flag
_atom_site_refinement_flags_posn
_atom_site_refinement_flags_adp
_atom_site_refinement_flags_occupancy
_atom_site_disorder_assembly
_atom_site_disorder_group
C1 C 0.5563(4) 0.7018(4) 0.5241(3) 0.0466(12) Uani 1 1 d . . . . .
C2A C 0.5970(9) 0.8121(9) 0.4786(7) 0.060(3) Uani 0.510(11) 1 d . . P A 1
H2A1 H 0.6517 0.7961 0.4338 0.072 Uiso 0.510(11) 1 calc R U P A 1
H2A2 H 0.6223 0.8840 0.5098 0.072 Uiso 0.510(11) 1 calc R U P A 1
C3A C 0.4463(9) 0.7724(10) 0.5549(6) 0.053(3) Uani 0.510(11) 1 d . . P A 1
H3A1 H 0.4646 0.8424 0.5896 0.064 Uiso 0.510(11) 1 calc R U P A 1
H3A2 H 0.3761 0.7227 0.5729 0.064 Uiso 0.510(11) 1 calc R U P A 1
C4A C 0.4853(10) 0.6559(9) 0.4566(7) 0.053(3) Uani 0.510(11) 1 d . . P A 1
H4A1 H 0.4177 0.5989 0.4689 0.063 Uiso 0.510(11) 1 calc R U P A 1
H4A2 H 0.5337 0.6304 0.4107 0.063 Uiso 0.510(11) 1 calc R U P A 1
C2B C 0.5235(11) 0.8457(10) 0.5316(7) 0.054(3) Uani 0.490(11) 1 d . . P A 2
H2B1 H 0.4741 0.8696 0.5775 0.065 Uiso 0.490(11) 1 calc R U P A 2
H2B2 H 0.5908 0.9036 0.5204 0.065 Uiso 0.490(11) 1 calc R U P A 2
C3B C 0.4170(9) 0.6889(8) 0.5097(7) 0.052(3) Uani 0.490(11) 1 d . . P A 2
H3B1 H 0.3912 0.6161 0.4797 0.062 Uiso 0.490(11) 1 calc R U P A 2
H3B2 H 0.3638 0.7054 0.5552 0.062 Uiso 0.490(11) 1 calc R U P A 2
C4B C 0.5653(9) 0.7295(10) 0.4328(6) 0.052(3) Uani 0.490(11) 1 d . . P A 2
H4B1 H 0.6356 0.7800 0.4159 0.063 Uiso 0.490(11) 1 calc R U P A 2
H4B2 H 0.5490 0.6596 0.3976 0.063 Uiso 0.490(11) 1 calc R U P A 2
C5 C 0.4532(5) 0.7992(4) 0.4621(3) 0.0523(13) Uani 1 1 d . . . . .
C6 C 0.6328(5) 0.6280(4) 0.5734(3) 0.0532(12) Uani 1 1 d . . . . .
C7 C 0.6967(5) 0.5664(5) 0.6143(3) 0.0543(12) Uani 1 1 d . . . . .
C8 C 0.7690(7) 0.4981(6) 0.6636(4) 0.065(2) Uani 1 1 d . . . . .
C9 C 0.8278(6) 0.4409(7) 0.7079(4) 0.106(3) Uani 1 1 d . . . . .
H9 H 0.8748 0.3836 0.7512 0.127 Uiso 1 1 d R U . . .
C10 C 0.3745(5) 0.8706(5) 0.4138(3) 0.0528(12) Uani 1 1 d . . . . .
C11 C 0.3077(4) 0.9299(5) 0.3726(3) 0.0554(12) Uani 1 1 d . . . . .
C12 C 0.2308(6) 0.9977(6) 0.3272(4) 0.067(2) Uani 1 1 d . . . . .
C13 C 0.1606(7) 1.0561(9) 0.2892(5) 0.112(3) Uani 1 1 d D . . . .
H13 H 0.1094 1.1194 0.2526 0.135 Uiso 1 1 d DR U . . .

loop_
_atom_site_aniso_label
_atom_site_aniso_U_11
_atom_site_aniso_U_22
_atom_site_aniso_U_33
_atom_site_aniso_U_23
_atom_site_aniso_U_13
_atom_site_aniso_U_12
C1 0.039(2) 0.041(2) 0.059(3) 0.001(2) 0.000(2) -0.0025(17)
C2A 0.047(5) 0.057(6) 0.076(7) 0.016(6) 0.005(5) 0.007(4)
C3A 0.049(5) 0.054(6) 0.056(5) 0.002(4) 0.004(4) 0.005(4)
C4A 0.066(6) 0.030(4) 0.062(6) -0.004(5) 0.000(5) 0.005(4)
C2B 0.060(6) 0.046(5) 0.055(6) 0.002(5) -0.007(5) 0.003(5)
C3B 0.060(6) 0.035(4) 0.060(6) 0.018(5) 0.021(5) 0.016(4)
C4B 0.047(5) 0.060(6) 0.050(5) -0.002(5) -0.005(4) 0.015(5)
C5 0.051(3) 0.046(2) 0.060(3) 0.000(2) 0.002(3) 0.003(2)
C6 0.050(2) 0.046(2) 0.063(3) 0.001(2) 0.007(2) 0.0046(19)
C7 0.051(3) 0.055(3) 0.057(3) 0.003(2) 0.005(2) 0.010(2)
C8 0.063(4) 0.082(5) 0.050(3) 0.004(3) 0.007(3) 0.019(3)
C9 0.098(5) 0.134(7) 0.085(5) 0.041(5) 0.003(4) 0.049(5)
C10 0.046(2) 0.054(3) 0.059(3) 0.004(2) 0.003(2) 0.001(2)
C11 0.046(2) 0.060(3) 0.061(3) 0.008(2) 0.006(2) 0.003(2)
C12 0.051(3) 0.075(4) 0.077(5) 0.028(3) 0.006(3) 0.003(3)
C13 0.078(4) 0.163(8) 0.096(5) 0.071(6) 0.002(4) 0.015(5)

loop_
_atom_type_symbol
_atom_type_description
_atom_type_scat_dispersion_real
_atom_type_scat_dispersion_imag
_atom_type_scat_source
C C 0.0181 0.0091 'International Tables Vol C Tables 4.2.6.8 and 6.1.1.4'
H H 0.0000 0.0000 'International Tables Vol C Tables 4.2.6.8 and 6.1.1.4'

loop_
_geom_angle_atom_site_label_1
_geom_angle_atom_site_label_2
_geom_angle_atom_site_label_3
_geom_angle
C6 C1 C4A 125.1(5)
C6 C1 C2A 125.7(5)
C4A C1 C2A 91.2(7)
C6 C1 C3A 122.6(6)
C4A C1 C3A 91.7(6)
C2A C1 C3A 90.4(6)
C6 C1 C3B 127.9(5)
C6 C1 C4B 130.3(5)
C3B C1 C4B 85.5(6)
C6 C1 C2B 128.9(5)
C3B C1 C2B 83.3(6)
C4B C1 C2B 84.7(6)
C6 C1 C5 178.3(4)
C4A C1 C5 55.6(4)
C2A C1 C5 55.2(4)
C3A C1 C5 55.7(4)
C3B C1 C5 51.1(3)
C4B C1 C5 51.3(4)
C2B C1 C5 50.4(4)
C1 C2A C5 74.4(5)
C1 C2A H2A1 116.1
C5 C2A H2A1 116.1
C1 C2A H2A2 116.1
C5 C2A H2A2 116.1
H2A1 C2A H2A2 113.1
C1 C3A C5 73.4(5)
C1 C3A H3A1 116.2
C5 C3A H3A1 116.2
C1 C3A H3A2 116.2
C5 C3A H3A2 116.2
H3A1 C3A H3A2 113.2
C1 C4A C5 74.9(5)
C1 C4A H4A1 116.0
C5 C4A H4A1 116.0
C1 C4A H4A2 116.0
C5 C4A H4A2 116.0
H4A1 C4A H4A2 113.0
C5 C2B C1 73.9(5)
C5 C2B H2B1 116.1
C1 C2B H2B1 116.1
C5 C2B H2B2 116.1
C1 C2B H2B2 116.1
H2B1 C2B H2B2 113.1
C5 C3B C1 75.9(5)
C5 C3B H3B1 115.9
C1 C3B H3B1 115.9
C5 C3B H3B2 115.9
C1 C3B H3B2 115.9
H3B1 C3B H3B2 112.8
C5 C4B C1 73.9(5)
C5 C4B H4B1 116.1
C1 C4B H4B1 116.1
C5 C4B H4B2 116.1
C1 C4B H4B2 116.1
H4B1 C4B H4B2 113.1
C10 C5 C2B 125.6(6)
C10 C5 C3B 126.4(6)
C2B C5 C3B 88.5(7)
C10 C5 C4B 124.4(6)
C2B C5 C4B 91.1(7)
C3B C5 C4B 89.4(6)
C10 C5 C2A 130.2(6)
C10 C5 C4A 129.1(6)
C2A C5 C4A 83.2(6)
C10 C5 C3A 129.9(6)
C2A C5 C3A 83.5(6)
C4A C5 C3A 83.7(6)
C10 C5 C1 178.6(4)
C2B C5 C1 55.8(4)
C3B C5 C1 53.0(5)
C4B C5 C1 54.7(5)
C2A C5 C1 50.4(4)
C4A C5 C1 49.5(4)
C3A C5 C1 50.9(4)
C7 C6 C1 179.8(6)
C6 C7 C8 178.0(6)
C9 C8 C7 177.5(8)
C8 C9 H9 174.7
C11 C10 C5 179.4(6)
C10 C11 C12 178.9(6)
C13 C12 C11 177.9(8)
C12 C13 H13 170.5

loop_
_geom_bond_atom_site_label_1
_geom_bond_atom_site_label_2
_geom_bond_distance
C1 C6 1.438(7)
C1 C4A 1.481(12)
C1 C2A 1.505(11)
C1 C3A 1.524(12)
C1 C3B 1.549(12)
C1 C4B 1.599(12)
C1 C2B 1.620(11)
C1 C5 1.882(6)
C2A C5 1.605(11)
C2A H2A1 0.9900
C2A H2A2 0.9900
C3A C5 1.623(11)
C3A H3A1 0.9900
C3A H3A2 0.9900
C4A C5 1.609(10)
C4A H4A1 0.9900
C4A H4A2 0.9900
C2B C5 1.508(12)
C2B H2B1 0.9900
C2B H2B2 0.9900
C3B C5 1.510(9)
C3B H3B1 0.9900
C3B H3B2 0.9900
C4B C5 1.529(12)
C4B H4B1 0.9900
C4B H4B2 0.9900
C5 C10 1.427(7)
C6 C7 1.198(7)
C7 C8 1.377(9)
C8 C9 1.177(10)
C9 H9 1.0997
C10 C11 1.205(7)
C11 C12 1.365(8)
C12 C13 1.194(10)
C13 H13 1.0881
